data_2220871
loop_
_publ_author_name
'Hang, Ye-Chao'
'Chen, Min-Dong'
'Wang, Yong'

_publ_section_title
;
 9-Ethyl-3-(2-methylbenzoyl)-9<i>H</i>-carbazole
;
_journal_coeditor_code LX2084
_journal_issue 2
_journal_name_full 'Acta Crystallographica Section E'
_journal_page_first o279
_journal_paper_doi 10.1107/S1600536809000737
_journal_volume 65
_journal_year 2009
_chemical_formula_iupac 'C22 H19 N O'
_chemical_formula_moiety 'C22 H19 N O'
_chemical_formula_sum 'C22 H19 N O'
_chemical_formula_weight 313.38
_chemical_name_systematic
;
9-Ethyl-3-(2-methylbenzoyl)-9<i>H</i>-carbazole
;
_space_group_IT_number 14
_symmetry_cell_setting monoclinic
_symmetry_space_group_name_Hall '-P 2ybc'
_symmetry_space_group_name_H-M 'P 1 21/c 1'
_atom_sites_solution_hydrogens difmap
_atom_sites_solution_primary direct
_atom_sites_solution_secondary difmap
_audit_creation_method SHELXL-97
_cell_angle_alpha 90.00
_cell_angle_beta 96.48(3)
_cell_angle_gamma 90.00
_cell_formula_units_Z 4
_cell_length_a 11.676(2)
_cell_length_b 10.569(2)
_cell_length_c 13.756(3)
_cell_measurement_reflns_used 25
_cell_measurement_temperature 298(2)
_cell_measurement_theta_max 13
_cell_measurement_theta_min 9
_cell_volume 1686.7(6)
_computing_cell_refinement 'CAD-4 Software (Enraf--Nonius, 1985)'
_computing_data_collection 'CAD-4 Software (Enraf--Nonius, 1985)'
_computing_data_reduction 'XCAD4 (Harms & Wocadlo, 1995)'
_computing_molecular_graphics 'SHELXTL (Sheldrick, 2008)'
_computing_publication_material 'SHELXTL (Sheldrick, 2008)'
_computing_structure_refinement 'SHELXL97 (Sheldrick, 2008)'
_computing_structure_solution 'SHELXS97 (Sheldrick, 2008)'
_diffrn_ambient_temperature 298(2)
_diffrn_measured_fraction_theta_full 0.996
_diffrn_measured_fraction_theta_max 0.996
_diffrn_measurement_device_type 'Enraf--Nonius CAD-4'
_diffrn_measurement_method \w/2\q
_diffrn_radiation_monochromator graphite
_diffrn_radiation_source 'fine-focus sealed tube'
_diffrn_radiation_type MoK\a
_diffrn_radiation_wavelength 0.71073
_diffrn_reflns_av_R_equivalents 0.0000
_diffrn_reflns_av_sigmaI/netI 0.0619
_diffrn_reflns_limit_h_max 13
_diffrn_reflns_limit_h_min -14
_diffrn_reflns_limit_k_max 12
_diffrn_reflns_limit_k_min 0
_diffrn_reflns_limit_l_max 16
_diffrn_reflns_limit_l_min 0
_diffrn_reflns_number 3053
_diffrn_reflns_theta_full 25.28
_diffrn_reflns_theta_max 25.28
_diffrn_reflns_theta_min 1.76
_diffrn_standards_decay_% 1
_diffrn_standards_interval_count 200
_diffrn_standards_interval_time 120
_diffrn_standards_number 3
_exptl_absorpt_coefficient_mu 0.075
_exptl_absorpt_correction_T_max 0.9925
_exptl_absorpt_correction_T_min 0.9778
_exptl_absorpt_correction_type psi-scan
_exptl_absorpt_process_details '(North <i>et al.</i>,  1968)'
_exptl_crystal_colour colorless
_exptl_crystal_density_diffrn 1.234
_exptl_crystal_density_method 'not measured'
_exptl_crystal_description plate
_exptl_crystal_F_000 664
_exptl_crystal_size_max 0.30
_exptl_crystal_size_mid 0.20
_exptl_crystal_size_min 0.10
_refine_diff_density_max 0.366
_refine_diff_density_min -0.320
_refine_ls_extinction_method none
_refine_ls_goodness_of_fit_ref 1.083
_refine_ls_hydrogen_treatment constr
_refine_ls_matrix_type full
_refine_ls_number_parameters 217
_refine_ls_number_reflns 3053
_refine_ls_number_restraints 0
_refine_ls_restrained_S_all 1.083
_refine_ls_R_factor_all 0.1047
_refine_ls_R_factor_gt 0.0660
_refine_ls_shift/su_max_lt 0.001
_refine_ls_shift/su_mean 0.000
_refine_ls_structure_factor_coef Fsqd
_refine_ls_weighting_details 'calc w=1/[\s^2^(Fo^2^)+(0.0514P)^2^+1.9857P] where P=(Fo^2^+2Fc^2^)/3'
_refine_ls_weighting_scheme calc
_refine_ls_wR_factor_gt 0.1453
_refine_ls_wR_factor_ref 0.1734
_reflns_number_gt 2046
_reflns_number_total 3053
_reflns_threshold_expression I>2\s(I)
_cod_data_source_file lx2084.cif
_cod_data_source_block I
_cod_depositor_comments
;
The following automatic conversions were performed:
'_symmetry_cell_setting' value 'Monoclinic' changed to 'monoclinic'
according to '/home/saulius/struct/CIF-dictionaries/cif_core.dic'
dictionary named 'cif_core.dic' version 2.4.1 from 2010-06-29.

Automatic conversion script
Id: cif_fix_enum 1527 2010-12-29 10:47:43Z saulius 

The following automatic conversions were performed:

'_symmetry_cell_setting' value 'Monoclinic' changed to 'monoclinic'
according to /home/saulius/struct/CIF-dictionaries/cif_core.dic
dictionary named 'cif_core.dic' version 2.4.1 from 2010-06-29.

Automatic conversion script
Id: cif_fix_values 1715 2011-07-08 13:25:40Z adriana 
;
_cod_original_sg_symbol_H-M 'P 21/c'
_cod_database_code 2220871
_cod_database_fobs_code 2220871

loop_
_symmetry_equiv_pos_as_xyz
'x, y, z'
'-x, y+1/2, -z+1/2'
'-x, -y, -z'
'x, -y-1/2, z-1/2'

loop_
_atom_site_type_symbol
_atom_site_label
_atom_site_fract_x
_atom_site_fract_y
_atom_site_fract_z
_atom_site_U_iso_or_equiv
_atom_site_adp_type
_atom_site_calc_flag
_atom_site_refinement_flags
_atom_site_occupancy
_atom_site_disorder_assembly
_atom_site_disorder_group
O O 0.04033(19) 0.4866(2) 0.24020(17) 0.0606(7) Uani d . 1 . .
N N 0.5747(2) 0.5162(3) 0.36517(18) 0.0451(6) Uani d . 1 . .
C C1 0.7412(3) 0.4981(4) 0.2716(3) 0.0768(12) Uani d . 1 . .
H H1A 0.8113 0.4515 0.2686 0.115 Uiso calc R 1 . .
H H1B 0.7588 0.5864 0.2808 0.115 Uiso calc R 1 . .
H H1C 0.6917 0.4868 0.2116 0.115 Uiso calc R 1 . .
C C2 0.6818(3) 0.4509(4) 0.3554(2) 0.0554(9) Uani d . 1 . .
H H2A 0.6661 0.3613 0.3465 0.066 Uiso calc R 1 . .
H H2B 0.7330 0.4610 0.4155 0.066 Uiso calc R 1 . .
C C3 0.5588(3) 0.6168(3) 0.4282(2) 0.0456(8) Uani d . 1 . .
C C4 0.6411(3) 0.6748(4) 0.4954(2) 0.0576(9) Uani d . 1 . .
H H4A 0.7177 0.6492 0.5033 0.069 Uiso calc R 1 . .
C C5 0.6016(4) 0.7725(4) 0.5493(3) 0.0660(11) Uani d . 1 . .
H H5A 0.6532 0.8118 0.5963 0.079 Uiso calc R 1 . .
C C6 0.4896(4) 0.8141(3) 0.5365(3) 0.0640(10) Uani d . 1 . .
H H6A 0.4681 0.8827 0.5727 0.077 Uiso calc R 1 . .
C C7 0.4076(3) 0.7551(3) 0.4703(2) 0.0549(9) Uani d . 1 . .
H H7A 0.3311 0.7817 0.4630 0.066 Uiso calc R 1 . .
C C8 0.4436(3) 0.6549(3) 0.4150(2) 0.0402(7) Uani d . 1 . .
C C9 0.3850(2) 0.5716(3) 0.3427(2) 0.0393(7) Uani d . 1 . .
C C10 0.2712(3) 0.5577(3) 0.3037(2) 0.0414(7) Uani d . 1 . .
H H10A 0.2149 0.6117 0.3228 0.050 Uiso calc R 1 . .
C C11 0.2415(2) 0.4626(3) 0.2359(2) 0.0414(7) Uani d . 1 . .
C C12 0.3274(3) 0.3846(3) 0.2051(2) 0.0458(8) Uani d . 1 . .
H H12A 0.3070 0.3236 0.1575 0.055 Uiso calc R 1 . .
C C13 0.4413(3) 0.3958(3) 0.2433(2) 0.0451(7) Uani d . 1 . .
H H13A 0.4976 0.3423 0.2235 0.054 Uiso calc R 1 . .
C C14 0.4691(2) 0.4903(3) 0.3127(2) 0.0395(7) Uani d . 1 . .
C C15 0.1190(3) 0.4411(3) 0.1988(2) 0.0433(7) Uani d . 1 . .
C C16 0.0876(2) 0.3582(3) 0.1113(2) 0.0380(7) Uani d . 1 . .
C C17 0.0254(3) 0.2480(3) 0.1238(2) 0.0511(8) Uani d . 1 . .
H H17A 0.0064 0.2274 0.1857 0.061 Uiso calc R 1 . .
C C18 -0.0088(3) 0.1689(3) 0.0462(3) 0.0604(9) Uani d . 1 . .
H H18A -0.0489 0.0948 0.0560 0.072 Uiso calc R 1 . .
C C19 0.0167(3) 0.2000(3) -0.0451(3) 0.0588(9) Uani d . 1 . .
H H19A -0.0060 0.1474 -0.0979 0.071 Uiso calc R 1 . .
C C20 0.0767(3) 0.3106(3) -0.0587(2) 0.0524(8) Uani d . 1 . .
H H20A 0.0914 0.3322 -0.1216 0.063 Uiso calc R 1 . .
C C21 0.1159(2) 0.3909(3) 0.0190(2) 0.0421(7) Uani d . 1 . .
C C22 0.1797(3) 0.5092(3) 0.0004(2) 0.0508(8) Uani d . 1 . .
H H22A 0.2030 0.5510 0.0613 0.076 Uiso calc R 1 . .
H H22B 0.1305 0.5642 -0.0412 0.076 Uiso calc R 1 . .
H H22C 0.2466 0.4884 -0.0310 0.076 Uiso calc R 1 . .

loop_
_atom_site_aniso_label
_atom_site_aniso_U_11
_atom_site_aniso_U_22
_atom_site_aniso_U_33
_atom_site_aniso_U_12
_atom_site_aniso_U_13
_atom_site_aniso_U_23
O 0.0475(13) 0.0765(18) 0.0590(14) 0.0061(12) 0.0109(11) -0.0164(13)
N 0.0360(13) 0.0548(17) 0.0444(14) 0.0025(12) 0.0042(11) 0.0022(13)
C1 0.055(2) 0.101(3) 0.079(3) 0.000(2) 0.022(2) 0.010(2)
C2 0.0350(17) 0.073(2) 0.057(2) 0.0078(16) -0.0005(14) 0.0077(18)
C3 0.0535(19) 0.0459(18) 0.0378(16) -0.0090(15) 0.0062(14) 0.0069(14)
C4 0.061(2) 0.066(2) 0.0453(18) -0.0179(19) 0.0015(16) 0.0135(18)
C5 0.082(3) 0.065(3) 0.048(2) -0.029(2) -0.0035(19) -0.0012(19)
C6 0.086(3) 0.047(2) 0.058(2) -0.012(2) 0.004(2) -0.0085(18)
C7 0.069(2) 0.0419(19) 0.055(2) -0.0072(17) 0.0134(17) -0.0039(16)
C8 0.0474(17) 0.0347(16) 0.0390(15) -0.0078(13) 0.0067(13) 0.0000(13)
C9 0.0436(16) 0.0357(16) 0.0392(15) -0.0034(13) 0.0080(13) -0.0042(13)
C10 0.0467(17) 0.0364(16) 0.0417(16) 0.0084(14) 0.0076(13) -0.0028(13)
C11 0.0424(17) 0.0423(18) 0.0400(16) 0.0050(14) 0.0070(13) -0.0048(14)
C12 0.0475(18) 0.0461(18) 0.0438(17) 0.0018(15) 0.0047(14) -0.0114(15)
C13 0.0447(17) 0.0450(18) 0.0459(17) 0.0078(14) 0.0061(14) -0.0102(15)
C14 0.0365(15) 0.0432(17) 0.0393(15) 0.0024(13) 0.0060(12) 0.0016(13)
C15 0.0465(17) 0.0463(18) 0.0375(15) 0.0032(15) 0.0071(14) -0.0018(14)
C16 0.0338(14) 0.0382(16) 0.0411(15) 0.0042(13) 0.0006(12) 0.0021(13)
C17 0.058(2) 0.0434(19) 0.0521(18) -0.0050(16) 0.0080(16) 0.0064(16)
C18 0.065(2) 0.046(2) 0.070(2) -0.0097(17) 0.0068(19) -0.0054(18)
C19 0.063(2) 0.053(2) 0.058(2) -0.0001(18) -0.0026(18) -0.0151(18)
C20 0.0509(19) 0.061(2) 0.0444(17) 0.0020(17) 0.0023(15) -0.0029(16)
C21 0.0371(16) 0.0461(18) 0.0432(16) 0.0034(13) 0.0043(13) 0.0011(14)
C22 0.0528(19) 0.0474(19) 0.0525(19) -0.0042(15) 0.0066(15) 0.0100(16)

loop_
_atom_type_symbol
_atom_type_description
_atom_type_scat_dispersion_real
_atom_type_scat_dispersion_imag
_atom_type_scat_source
C C 0.0033 0.0016 'International Tables Vol C Tables 4.2.6.8 and 6.1.1.4'
H H 0.0000 0.0000 'International Tables Vol C Tables 4.2.6.8 and 6.1.1.4'
N N 0.0061 0.0033 'International Tables Vol C Tables 4.2.6.8 and 6.1.1.4'
O O 0.0106 0.0060 'International Tables Vol C Tables 4.2.6.8 and 6.1.1.4'

loop_
_geom_angle_atom_site_label_1
_geom_angle_atom_site_label_2
_geom_angle_atom_site_label_3
_geom_angle_site_symmetry_1
_geom_angle_site_symmetry_3
_geom_angle
_geom_angle_publ_flag
C14 N C3 . . 107.6(2) ?
C14 N C2 . . 125.8(3) ?
C3 N C2 . . 126.6(3) ?
C2 C1 H1A . . 109.5 ?
C2 C1 H1B . . 109.5 ?
H1A C1 H1B . . 109.5 ?
C2 C1 H1C . . 109.5 ?
H1A C1 H1C . . 109.5 ?
H1B C1 H1C . . 109.5 ?
N C2 C1 . . 113.1(3) ?
N C2 H2A . . 109.0 ?
C1 C2 H2A . . 109.0 ?
N C2 H2B . . 109.0 ?
C1 C2 H2B . . 109.0 ?
H2A C2 H2B . . 107.8 ?
N C3 C4 . . 128.0(3) ?
N C3 C8 . . 109.4(3) ?
C4 C3 C8 . . 122.6(3) ?
C5 C4 C3 . . 116.0(3) ?
C5 C4 H4A . . 122.0 ?
C3 C4 H4A . . 122.0 ?
C6 C5 C4 . . 122.8(3) ?
C6 C5 H5A . . 118.6 ?
C4 C5 H5A . . 118.6 ?
C5 C6 C7 . . 121.0(4) ?
C5 C6 H6A . . 119.5 ?
C7 C6 H6A . . 119.5 ?
C6 C7 C8 . . 118.0(3) ?
C6 C7 H7A . . 121.0 ?
C8 C7 H7A . . 121.0 ?
C7 C8 C3 . . 119.6(3) ?
C7 C8 C9 . . 133.7(3) ?
C3 C8 C9 . . 106.7(3) ?
C10 C9 C14 . . 119.6(3) ?
C10 C9 C8 . . 133.8(3) ?
C14 C9 C8 . . 106.6(3) ?
C9 C10 C11 . . 119.6(3) ?
C9 C10 H10A . . 120.2 ?
C11 C10 H10A . . 120.2 ?
C10 C11 C12 . . 119.8(3) ?
C10 C11 C15 . . 120.0(3) ?
C12 C11 C15 . . 120.2(3) ?
C13 C12 C11 . . 121.8(3) ?
C13 C12 H12A . . 119.1 ?
C11 C12 H12A . . 119.1 ?
C12 C13 C14 . . 117.5(3) ?
C12 C13 H13A . . 121.2 ?
C14 C13 H13A . . 121.2 ?
N C14 C13 . . 128.6(3) ?
N C14 C9 . . 109.7(3) ?
C13 C14 C9 . . 121.7(3) ?
O C15 C11 . . 121.5(3) ?
O C15 C16 . . 118.1(3) ?
C11 C15 C16 . . 120.3(3) ?
C17 C16 C21 . . 120.0(3) ?
C17 C16 C15 . . 118.3(3) ?
C21 C16 C15 . . 121.7(3) ?
C18 C17 C16 . . 121.4(3) ?
C18 C17 H17A . . 119.3 ?
C16 C17 H17A . . 119.3 ?
C19 C18 C17 . . 119.5(3) ?
C19 C18 H18A . . 120.2 ?
C17 C18 H18A . . 120.2 ?
C18 C19 C20 . . 119.6(3) ?
C18 C19 H19A . . 120.2 ?
C20 C19 H19A . . 120.2 ?
C19 C20 C21 . . 122.3(3) ?
C19 C20 H20A . . 118.8 ?
C21 C20 H20A . . 118.8 ?
C16 C21 C20 . . 117.0(3) ?
C16 C21 C22 . . 122.7(3) ?
C20 C21 C22 . . 120.2(3) ?
C21 C22 H22A . . 109.5 ?
C21 C22 H22B . . 109.5 ?
H22A C22 H22B . . 109.5 ?
C21 C22 H22C . . 109.5 ?
H22A C22 H22C . . 109.5 ?
H22B C22 H22C . . 109.5 ?

loop_
_geom_bond_atom_site_label_1
_geom_bond_atom_site_label_2
_geom_bond_site_symmetry_2
_geom_bond_distance
_geom_bond_publ_flag
O C15 . 1.231(3) ?
N C14 . 1.384(4) ?
N C3 . 1.397(4) ?
N C2 . 1.448(4) ?
C1 C2 . 1.497(5) ?
C1 H1A . 0.9600 ?
C1 H1B . 0.9600 ?
C1 H1C . 0.9600 ?
C2 H2A . 0.9700 ?
C2 H2B . 0.9700 ?
C3 C4 . 1.397(4) ?
C3 C8 . 1.397(4) ?
C4 C5 . 1.380(5) ?
C4 H4A . 0.9300 ?
C5 C6 . 1.373(5) ?
C5 H5A . 0.9300 ?
C6 C7 . 1.393(5) ?
C6 H6A . 0.9300 ?
C7 C8 . 1.396(4) ?
C7 H7A . 0.9300 ?
C8 C9 . 1.441(4) ?
C9 C10 . 1.385(4) ?
C9 C14 . 1.401(4) ?
C10 C11 . 1.388(4) ?
C10 H10A . 0.9300 ?
C11 C12 . 1.400(4) ?
C11 C15 . 1.481(4) ?
C12 C13 . 1.380(4) ?
C12 H12A . 0.9300 ?
C13 C14 . 1.394(4) ?
C13 H13A . 0.9300 ?
C15 C16 . 1.501(4) ?
C16 C17 . 1.392(4) ?
C16 C21 . 1.392(4) ?
C17 C18 . 1.379(5) ?
C17 H17A . 0.9300 ?
C18 C19 . 1.363(5) ?
C18 H18A . 0.9300 ?
C19 C20 . 1.385(5) ?
C19 H19A . 0.9300 ?
C20 C21 . 1.401(4) ?
C20 H20A . 0.9300 ?
C21 C22 . 1.492(4) ?
C22 H22A . 0.9600 ?
C22 H22B . 0.9600 ?
C22 H22C . 0.9600 ?

loop_
_geom_hbond_atom_site_label_D
_geom_hbond_atom_site_label_H
_geom_hbond_atom_site_label_A
_geom_hbond_site_symmetry_A
_geom_hbond_distance_DH
_geom_hbond_distance_HA
_geom_hbond_distance_DA
_geom_hbond_angle_DHA
_geom_hbond_publ_flag
C12 H12A Cg1 2_645 0.93 3.13 3.730(4) 123.9 yes
C13 H13A Cg2 2_645 0.93 3.18 3.928(4) 138.4 yes
C22 H22B Cg3 3_565 0.96 2.71 3.501(4) 139.9 yes

loop_
_geom_torsion_atom_site_label_1
_geom_torsion_atom_site_label_2
_geom_torsion_atom_site_label_3
_geom_torsion_atom_site_label_4
_geom_torsion_site_symmetry_1
_geom_torsion_site_symmetry_2
_geom_torsion_site_symmetry_3
_geom_torsion_site_symmetry_4
_geom_torsion
_geom_torsion_publ_flag
C14 N C2 C1 . . . . 82.1(4) ?
C3 N C2 C1 . . . . -97.4(4) ?
C14 N C3 C4 . . . . 179.7(3) ?
C2 N C3 C4 . . . . -0.7(5) ?
C14 N C3 C8 . . . . -0.4(3) ?
C2 N C3 C8 . . . . 179.2(3) ?
N C3 C4 C5 . . . . -179.6(3) ?
C8 C3 C4 C5 . . . . 0.5(5) ?
C3 C4 C5 C6 . . . . -2.0(5) ?
C4 C5 C6 C7 . . . . 2.8(6) ?
C5 C6 C7 C8 . . . . -2.0(5) ?
C6 C7 C8 C3 . . . . 0.5(5) ?
C6 C7 C8 C9 . . . . 178.6(3) ?
N C3 C8 C7 . . . . -179.7(3) ?
C4 C3 C8 C7 . . . . 0.2(5) ?
N C3 C8 C9 . . . . 1.8(3) ?
C4 C3 C8 C9 . . . . -178.3(3) ?
C7 C8 C9 C10 . . . . -2.4(6) ?
C3 C8 C9 C10 . . . . 175.9(3) ?
C7 C8 C9 C14 . . . . 179.3(3) ?
C3 C8 C9 C14 . . . . -2.4(3) ?
C14 C9 C10 C11 . . . . 0.6(4) ?
C8 C9 C10 C11 . . . . -177.5(3) ?
C9 C10 C11 C12 . . . . -2.2(4) ?
C9 C10 C11 C15 . . . . 175.7(3) ?
C10 C11 C12 C13 . . . . 2.8(5) ?
C15 C11 C12 C13 . . . . -175.2(3) ?
C11 C12 C13 C14 . . . . -1.5(5) ?
C3 N C14 C13 . . . . -177.9(3) ?
C2 N C14 C13 . . . . 2.5(5) ?
C3 N C14 C9 . . . . -1.2(3) ?
C2 N C14 C9 . . . . 179.2(3) ?
C12 C13 C14 N . . . . 176.2(3) ?
C12 C13 C14 C9 . . . . -0.2(5) ?
C10 C9 C14 N . . . . -176.4(3) ?
C8 C9 C14 N . . . . 2.2(3) ?
C10 C9 C14 C13 . . . . 0.6(4) ?
C8 C9 C14 C13 . . . . 179.2(3) ?
C10 C11 C15 O . . . . -15.2(5) ?
C12 C11 C15 O . . . . 162.8(3) ?
C10 C11 C15 C16 . . . . 167.3(3) ?
C12 C11 C15 C16 . . . . -14.7(4) ?
O C15 C16 C17 . . . . -60.7(4) ?
C11 C15 C16 C17 . . . . 116.9(3) ?
O C15 C16 C21 . . . . 117.3(3) ?
C11 C15 C16 C21 . . . . -65.2(4) ?
C21 C16 C17 C18 . . . . 0.5(5) ?
C15 C16 C17 C18 . . . . 178.5(3) ?
C16 C17 C18 C19 . . . . -1.3(5) ?
C17 C18 C19 C20 . . . . 0.1(5) ?
C18 C19 C20 C21 . . . . 2.1(5) ?
C17 C16 C21 C20 . . . . 1.5(4) ?
C15 C16 C21 C20 . . . . -176.4(3) ?
C17 C16 C21 C22 . . . . 178.4(3) ?
C15 C16 C21 C22 . . . . 0.5(4) ?
C19 C20 C21 C16 . . . . -2.8(5) ?
C19 C20 C21 C22 . . . . -179.8(3) ?

loop_
_cod_related_entry_id
_cod_related_entry_database
_cod_related_entry_code
1 ChemSpider 24741548
